data_2002503
loop_
_publ_author_name
'Mueller-Buschbaum, Hk'
'Vogt, R'

_publ_section_title
;
Ein Beitrag zum Sr Ca2 Lu10 O18-Typ. Zur Elementverteilung in Ba2 Ca5
Dy18 Zr O36
;
_journal_name_full 'Journal of the Less-Common Metals'
_journal_page_first 347
_journal_page_last 351
_journal_paper_doi 10.1016/0022-5088(90)90601-F
_journal_volume 163
_journal_year 1990
_chemical_formula_structural 'Ba2 Ca5 Dy18 Zr O36'
_chemical_formula_sum 'Ba2 Ca5 Dy18 O36 Zr'
_chemical_name_systematic
;
Barium calcium dysprosium zirconium oxide (2/5/18/1/36)
;
_space_group_IT_number 173
_symmetry_cell_setting hexagonal
_symmetry_Int_Tables_number 173
_symmetry_space_group_name_Hall 'P 6c'
_symmetry_space_group_name_H-M 'P 63'
_cell_angle_alpha 90
_cell_angle_beta 90
_cell_angle_gamma 120
_cell_formula_units_Z 1
_cell_length_a 17.69469(400)
_cell_length_b 17.69469(400)
_cell_length_c 3.3658(11)
_cell_volume 912.7
_refine_ls_R_factor_all 0.092
_cod_database_code 2002503

loop_
_symmetry_equiv_pos_as_xyz
x,y,z
-y,x-y,z
y-x,-x,z
-x,-y,1/2+z
y,y-x,1/2+z
x-y,x,1/2+z

loop_
_atom_site_label
_atom_site_type_symbol
_atom_site_symmetry_multiplicity
_atom_site_Wyckoff_symbol
_atom_site_fract_x
_atom_site_fract_y
_atom_site_fract_z
_atom_site_occupancy
_atom_site_attached_hydrogens
_atom_site_calc_flag
Ba1 Ba2+ 2 a 0. 0. 0.2838(272) 0.25 0 d
Ba2 Ba2+ 2 a 0. 0. -0.0624(282) 0.25 0 d
Ba3 Ba2+ 2 b 0.3333 0.6667 0.1229(129) 0.5 0 d
Ca1 Ca2+ 6 c 0.3374(12) 0.0070(12) 0.75 0.833 0 d
Dy1 Dy3+ 6 c 0.3374(12) 0.0070(12) 0.75 0.167 0 d
Dy2 Dy3+ 6 c 0.1193(3) 0.8891(3) 0.2329(13) 0.944 0 d
Zr1 Zr4+ 6 c 0.1193(3) 0.8891(3) 0.2329(13) 0.056 0 d
Dy3 Dy3+ 6 c 0.4484(4) 0.5516(5) 0.2560(147) 0.944 0 d
Zr2 Zr4+ 6 c 0.4484(4) 0.5516(5) 0.2560(147) 0.056 0 d
Dy4 Dy3+ 6 c 0.7790(4) 0.2135(4) 0.2143(144) 0.944 0 d
Zr3 Zr4+ 6 c 0.7790(4) 0.2135(4) 0.2143(144) 0.056 0 d
O1 O2- 6 c 0.162(8) 0.139(8) 0.166(30) 1. 0 d
O2 O2- 6 c 0.505(7) 0.813(7) 0.289(31) 1. 0 d
O3 O2- 6 c 0.816(7) 0.460(7) 0.237(29) 1. 0 d
O4 O2- 6 c 0.308(5) 0.087(5) 0.207(30) 1. 0 d
O5 O2- 6 c 0.641(6) 0.748(6) 0.224(31) 1. 0 d
O6 O2- 6 c 0.979(6) 0.421(6) 0.20(3) 1. 0 d

loop_
_atom_type_symbol
_atom_type_oxidation_number
Ba2+ 2.000
Ca2+ 2.000
Dy3+ 3.000
Zr4+ 4.000
O2- -2.000
